data_4509632
loop_
_publ_author_name
'Basu, Tannistha'
'Sparkes, Hazel A.'
'Mondal, Raju'

_publ_section_title
;
 Construction of Extended Molecular Networks with Heterosynthons in
 Cocrystals of Pyrazole and Acids
;
_journal_issue 12
_journal_name_full 'Crystal Growth &amp; Design'
_journal_page_first 5164
_journal_paper_doi 10.1021/cg900559q
_journal_volume 9
_journal_year 2009
_chemical_formula_sum 'C26 H29 N4 O14'
_chemical_formula_weight 621.53
_chemical_name_systematic
;

 ?

;
_space_group_IT_number 2
_symmetry_cell_setting triclinic
_symmetry_space_group_name_Hall '-P 1'
_symmetry_space_group_name_H-M 'P -1'
_atom_sites_solution_hydrogens geom
_atom_sites_solution_primary direct
_atom_sites_solution_secondary difmap
_audit_creation_method SHELXL-97
_cell_angle_alpha 86.3200(10)
_cell_angle_beta 83.9390(10)
_cell_angle_gamma 62.9720(10)
_cell_formula_units_Z 2
_cell_length_a 8.9647(2)
_cell_length_b 9.5264(2)
_cell_length_c 18.1750(4)
_cell_measurement_reflns_used 5104
_cell_measurement_temperature 120(2)
_cell_measurement_theta_max 31.17
_cell_measurement_theta_min 2.25
_cell_volume 1374.69(5)
_computing_cell_refinement 'Bruker APEX-2'
_computing_data_collection 'Bruker APEX-2'
_computing_data_reduction 'Bruker SHELXTL'
_computing_molecular_graphics 'Bruker SHELXTL'
_computing_publication_material 'Bruker SHELXTL'
_computing_structure_refinement 'SHELXL-97 (Sheldrick, 1997)'
_computing_structure_solution 'SHELXS-97 (Sheldrick, 1990)'
_diffrn_ambient_temperature 120(2)
_diffrn_detector_area_resol_mean 8
_diffrn_measured_fraction_theta_full 0.960
_diffrn_measured_fraction_theta_max 0.960
_diffrn_measurement_device_type 'Bruker APEX-2 CCD area detector'
_diffrn_measurement_method '/w scans'
_diffrn_radiation_monochromator graphite
_diffrn_radiation_source 'fine-focus sealed tube'
_diffrn_radiation_type MoK\a
_diffrn_radiation_wavelength 0.71073
_diffrn_reflns_av_R_equivalents 0.0288
_diffrn_reflns_av_sigmaI/netI 0.0326
_diffrn_reflns_limit_h_max 11
_diffrn_reflns_limit_h_min -11
_diffrn_reflns_limit_k_max 12
_diffrn_reflns_limit_k_min -12
_diffrn_reflns_limit_l_max 23
_diffrn_reflns_limit_l_min -23
_diffrn_reflns_number 18018
_diffrn_reflns_theta_full 27.50
_diffrn_reflns_theta_max 27.50
_diffrn_reflns_theta_min 2.25
_diffrn_standards_decay_% 0
_exptl_absorpt_coefficient_mu 0.124
_exptl_absorpt_correction_T_max 1.0000
_exptl_absorpt_correction_T_min 0.898745
_exptl_absorpt_correction_type multi-scan
_exptl_absorpt_process_details 'SADABS v.2.03 (Bruker, 2001), R(int)=0.0328 before correction'
_exptl_crystal_colour Colourless
_exptl_crystal_density_diffrn 1.502
_exptl_crystal_density_meas ?
_exptl_crystal_density_method 'not measured'
_exptl_crystal_description Block
_exptl_crystal_F_000 650
_exptl_crystal_size_max 0.30
_exptl_crystal_size_mid 0.28
_exptl_crystal_size_min 0.22
_refine_diff_density_max 0.328
_refine_diff_density_min -0.320
_refine_diff_density_rms 0.054
_refine_ls_extinction_method none
_refine_ls_goodness_of_fit_ref 1.071
_refine_ls_hydrogen_treatment refall
_refine_ls_matrix_type full
_refine_ls_number_parameters 513
_refine_ls_number_reflns 6071
_refine_ls_number_restraints 0
_refine_ls_restrained_S_all 1.071
_refine_ls_R_factor_all 0.0550
_refine_ls_R_factor_gt 0.0426
_refine_ls_shift/su_max 0.000
_refine_ls_shift/su_mean 0.000
_refine_ls_structure_factor_coef Fsqd
_refine_ls_weighting_details 'calc w=1/[\s^2^(Fo^2^)+(0.0589P)^2^+0.3652P] where P=(Fo^2^+2Fc^2^)/3'
_refine_ls_weighting_scheme calc
_refine_ls_wR_factor_gt 0.1070
_refine_ls_wR_factor_ref 0.1139
_reflns_number_gt 4900
_reflns_number_total 6071
_reflns_threshold_expression I>2\s(I)
_cod_data_source_file cg900559qsup4.cif
_cod_data_source_block 09tba024_0m
_cod_depositor_comments
;
The following automatic conversions were performed:

'_symmetry_cell_setting' value 'Triclinic' changed to 'triclinic'
according to /home/saulius/struct/CIF-dictionaries/cif_core.dic
dictionary named 'cif_core.dic' version 2.4.2 from 2011-04-26.

Automatic conversion script
Id: cif_fix_values 1891 2012-01-12 08:04:46Z andrius 

The following automatic conversions were performed:

'_exptl_crystal_density_meas' value 'not measured' was changed to '?'
- the value is perceived as not measured.

Automatic conversion script
Id: cif_fix_values 3008 2015-01-20 13:52:24Z robertas 
;
_cod_original_sg_symbol_H-M P-1
_cod_database_code 4509632

loop_
_symmetry_equiv_pos_as_xyz
'x, y, z'
'-x, -y, -z'

loop_
_atom_site_label
_atom_site_type_symbol
_atom_site_fract_x
_atom_site_fract_y
_atom_site_fract_z
_atom_site_U_iso_or_equiv
_atom_site_adp_type
_atom_site_occupancy
_atom_site_symmetry_multiplicity
_atom_site_calc_flag
O10 O 0.28003(15) 0.23882(13) 0.50052(7) 0.0244(3) Uani 1 1 d
O12 O 0.80338(14) 0.10175(13) 0.45129(7) 0.0248(3) Uani 1 1 d
O11 O 0.55769(15) 0.11088(13) 0.43411(6) 0.0237(3) Uani 1 1 d
O9 O 0.14306(15) 0.43970(14) 0.57448(7) 0.0274(3) Uani 1 1 d
C26 C 0.39430(19) 0.42483(17) 0.51150(8) 0.0159(3) Uani 1 1 d
C27 C 0.56169(19) 0.34028(17) 0.48084(8) 0.0152(3) Uani 1 1 d
C25 C 0.3385(2) 0.58218(18) 0.52932(8) 0.0157(3) Uani 1 1 d
C23 C 0.6488(2) 0.17013(17) 0.45448(8) 0.0173(3) Uani 1 1 d
C22 C 0.2645(2) 0.36492(18) 0.53056(8) 0.0188(3) Uani 1 1 d
O1 O 0.01977(15) 0.34662(14) 0.06345(7) 0.0265(3) Uani 1 1 d
O8 O -0.35958(15) 0.90627(14) 0.32650(6) 0.0251(3) Uani 1 1 d
O4 O -0.22056(15) 0.45961(14) -0.00670(6) 0.0254(3) Uani 1 1 d
O7 O -0.15384(15) 0.95572(14) 0.26853(6) 0.0252(3) Uani 1 1 d
O6 O -0.51253(16) 1.14953(14) 0.21374(7) 0.0317(3) Uani 1 1 d
O3 O -0.45044(15) 0.68119(15) -0.01595(6) 0.0292(3) Uani 1 1 d
O2 O 0.10659(15) 0.39476(14) 0.16314(7) 0.0301(3) Uani 1 1 d
C13 C -0.28560(19) 0.66899(18) 0.08006(8) 0.0168(3) Uani 1 1 d
C12 C -0.14833(19) 0.59654(17) 0.12481(8) 0.0167(3) Uani 1 1 d
O5 O -0.67696(17) 1.10467(16) 0.14458(8) 0.0384(4) Uani 1 1 d
C16 C -0.27209(19) 0.82771(18) 0.20293(8) 0.0170(3) Uani 1 1 d
C14 C -0.4105(2) 0.82009(18) 0.09843(8) 0.0176(3) Uani 1 1 d
C17 C -0.14665(19) 0.67906(18) 0.18540(8) 0.0172(3) Uani 1 1 d
C15 C -0.40599(19) 0.90013(18) 0.15835(8) 0.0178(3) Uani 1 1 d
C21 C -0.2574(2) 0.90693(18) 0.26884(9) 0.0190(3) Uani 1 1 d
C19 C -0.3208(2) 0.60038(19) 0.01458(8) 0.0199(3) Uani 1 1 d
C20 C -0.5375(2) 1.06483(18) 0.17535(9) 0.0205(3) Uani 1 1 d
C18 C 0.0032(2) 0.43495(18) 0.11631(9) 0.0201(3) Uani 1 1 d
N4 N 0.05429(18) 0.83098(16) 0.39968(7) 0.0192(3) Uani 1 1 d
N3 N 0.07124(17) 0.68632(15) 0.38792(7) 0.0177(3) Uani 1 1 d
N2 N 0.65811(17) 0.34443(16) 0.16089(7) 0.0201(3) Uani 1 1 d
C4 C 0.21833(19) 0.60228(18) 0.34912(8) 0.0164(3) Uani 1 1 d
N1 N 0.51604(17) 0.44160(16) 0.12938(7) 0.0202(3) Uani 1 1 d
C10 C 0.2656(2) 0.43762(19) 0.32774(9) 0.0212(3) Uani 1 1 d
C5 C 0.29802(19) 0.69882(18) 0.33545(8) 0.0162(3) Uani 1 1 d
C2 C 0.5175(2) 0.54903(18) 0.23320(8) 0.0178(3) Uani 1 1 d
C7 C 0.4673(2) 0.6617(2) 0.29561(9) 0.0206(3) Uani 1 1 d
C3 C 0.6621(2) 0.40659(19) 0.22432(8) 0.0194(3) Uani 1 1 d
C6 C 0.1887(2) 0.84312(18) 0.36751(8) 0.0179(3) Uani 1 1 d
C1 C 0.4280(2) 0.56750(19) 0.17179(8) 0.0182(3) Uani 1 1 d
C9 C 0.8039(2) 0.3233(2) 0.27197(10) 0.0255(4) Uani 1 1 d
C11 C 0.2034(3) 0.9929(2) 0.36776(11) 0.0271(4) Uani 1 1 d
C8 C 0.2673(2) 0.6995(2) 0.15126(10) 0.0249(4) Uani 1 1 d
O2W O 0.89030(18) 0.05294(16) 0.11501(8) 0.0345(3) Uani 1 1 d
O1W O 0.17301(19) 0.01542(17) 0.02879(8) 0.0400(3) Uani 1 1 d
H25 H 0.221(2) 0.641(2) 0.5490(10) 0.019(4) Uiso 1 1 d
H14 H -0.500(2) 0.866(2) 0.0710(10) 0.021(5) Uiso 1 1 d
H7B H 0.556(3) 0.620(2) 0.3314(11) 0.030(5) Uiso 1 1 d
H17 H -0.056(3) 0.627(2) 0.2165(10) 0.025(5) Uiso 1 1 d
H333 H -0.004(3) 0.660(2) 0.4036(11) 0.028(5) Uiso 1 1 d
H10C H 0.381(3) 0.368(2) 0.3344(10) 0.028(5) Uiso 1 1 d
H10B H 0.194(3) 0.400(2) 0.3579(12) 0.040(6) Uiso 1 1 d
H7A H 0.464(3) 0.759(3) 0.2737(11) 0.035(5) Uiso 1 1 d
H8 H -0.364(3) 0.968(3) 0.3632(13) 0.045(6) Uiso 1 1 d
H10A H 0.256(2) 0.430(2) 0.2748(12) 0.030(5) Uiso 1 1 d
H111 H 0.489(3) 0.406(3) 0.0878(13) 0.045(6) Uiso 1 1 d
H444 H -0.035(3) 0.907(3) 0.4184(13) 0.049(7) Uiso 1 1 d
H9C H 0.785(3) 0.249(3) 0.3060(13) 0.042(6) Uiso 1 1 d
H9B H 0.910(4) 0.267(3) 0.2430(15) 0.062(8) Uiso 1 1 d
H9A H 0.817(3) 0.396(3) 0.3007(13) 0.048(7) Uiso 1 1 d
H222 H 0.751(3) 0.223(2) 0.1351(11) 0.035(6) Uiso 1 1 d
H2WB H 1.004(4) 0.032(3) 0.0896(16) 0.075(9) Uiso 1 1 d
H11C H 0.117(3) 1.068(3) 0.3967(13) 0.047(6) Uiso 1 1 d
H11B H 0.195(3) 1.037(3) 0.3201(14) 0.051(7) Uiso 1 1 d
H8C H 0.197(5) 0.666(4) 0.142(2) 0.100(12) Uiso 1 1 d
H10 H 0.396(4) 0.182(3) 0.4692(15) 0.069(8) Uiso 1 1 d
H1 H -0.110(4) 0.408(3) 0.0245(15) 0.071(8) Uiso 1 1 d
H11A H 0.307(4) 0.976(3) 0.3878(16) 0.071(8) Uiso 1 1 d
H5 H -0.751(4) 1.221(3) 0.1518(15) 0.071(8) Uiso 1 1 d
H8B H 0.219(4) 0.776(4) 0.1865(19) 0.097(11) Uiso 1 1 d
H8A H 0.274(4) 0.734(4) 0.1035(19) 0.083(10) Uiso 1 1 d
H1WB H 0.173(4) 0.004(3) -0.0272(17) 0.070(8) Uiso 1 1 d
H2WA H 0.910(4) -0.003(3) 0.1627(16) 0.071(8) Uiso 1 1 d
H1WA H 0.168(7) 0.144(7) 0.032(3) 0.20(2) Uiso 1 1 d

loop_
_atom_site_aniso_label
_atom_site_aniso_U_11
_atom_site_aniso_U_22
_atom_site_aniso_U_33
_atom_site_aniso_U_23
_atom_site_aniso_U_13
_atom_site_aniso_U_12
O10 0.0239(6) 0.0197(6) 0.0340(6) -0.0099(5) 0.0043(5) -0.0138(5)
O12 0.0184(6) 0.0172(6) 0.0343(6) -0.0098(5) 0.0029(5) -0.0040(5)
O11 0.0234(6) 0.0186(6) 0.0299(6) -0.0122(5) 0.0019(5) -0.0097(5)
O9 0.0224(6) 0.0254(6) 0.0371(7) -0.0114(5) 0.0107(5) -0.0146(5)
C26 0.0182(8) 0.0150(7) 0.0150(7) -0.0018(5) -0.0016(6) -0.0077(6)
C27 0.0182(8) 0.0127(7) 0.0144(7) -0.0028(5) -0.0014(6) -0.0064(6)
C25 0.0158(7) 0.0152(7) 0.0139(7) -0.0041(5) 0.0007(5) -0.0049(6)
C23 0.0209(8) 0.0135(7) 0.0166(7) -0.0035(6) 0.0023(6) -0.0073(6)
C22 0.0177(8) 0.0179(8) 0.0207(7) -0.0011(6) -0.0007(6) -0.0079(7)
O1 0.0231(6) 0.0197(6) 0.0297(6) -0.0113(5) -0.0016(5) -0.0022(5)
O8 0.0299(7) 0.0264(6) 0.0227(6) -0.0116(5) 0.0035(5) -0.0158(5)
O4 0.0249(6) 0.0214(6) 0.0260(6) -0.0108(5) -0.0032(5) -0.0054(5)
O7 0.0224(6) 0.0271(6) 0.0293(6) -0.0068(5) -0.0024(5) -0.0130(5)
O6 0.0273(7) 0.0184(6) 0.0444(7) -0.0121(5) -0.0092(6) -0.0031(5)
O3 0.0267(7) 0.0283(7) 0.0271(6) -0.0090(5) -0.0094(5) -0.0050(5)
O2 0.0235(6) 0.0222(6) 0.0297(6) -0.0081(5) -0.0078(5) 0.0048(5)
C13 0.0163(7) 0.0165(7) 0.0168(7) -0.0027(6) 0.0022(6) -0.0071(6)
C12 0.0149(7) 0.0145(7) 0.0187(7) -0.0030(6) 0.0026(6) -0.0053(6)
O5 0.0254(7) 0.0227(7) 0.0540(8) -0.0165(6) -0.0184(6) 0.0055(6)
C16 0.0159(8) 0.0161(7) 0.0189(7) -0.0024(6) 0.0000(6) -0.0071(6)
C14 0.0153(8) 0.0166(7) 0.0185(7) -0.0007(6) -0.0021(6) -0.0048(6)
C17 0.0137(7) 0.0166(7) 0.0199(7) -0.0022(6) -0.0014(6) -0.0052(6)
C15 0.0159(8) 0.0151(7) 0.0214(7) -0.0021(6) 0.0004(6) -0.0062(6)
C21 0.0171(8) 0.0136(7) 0.0226(8) -0.0023(6) -0.0031(6) -0.0031(6)
C19 0.0199(8) 0.0207(8) 0.0186(7) -0.0048(6) 0.0008(6) -0.0088(7)
C20 0.0192(8) 0.0157(8) 0.0223(8) -0.0022(6) -0.0029(6) -0.0037(7)
C18 0.0176(8) 0.0173(8) 0.0218(7) -0.0031(6) 0.0011(6) -0.0050(7)
N4 0.0161(7) 0.0153(7) 0.0236(7) -0.0067(5) 0.0013(5) -0.0047(6)
N3 0.0158(7) 0.0171(6) 0.0213(6) -0.0046(5) 0.0018(5) -0.0086(6)
N2 0.0195(7) 0.0206(7) 0.0193(6) -0.0023(5) -0.0013(5) -0.0082(6)
C4 0.0147(7) 0.0175(7) 0.0154(7) -0.0021(6) -0.0007(5) -0.0058(6)
N1 0.0204(7) 0.0210(7) 0.0181(6) -0.0040(5) -0.0017(5) -0.0079(6)
C10 0.0211(9) 0.0184(8) 0.0240(8) -0.0057(6) 0.0023(7) -0.0091(7)
C5 0.0167(8) 0.0171(7) 0.0146(7) -0.0024(5) -0.0018(6) -0.0072(6)
C2 0.0174(8) 0.0210(8) 0.0171(7) -0.0033(6) 0.0027(6) -0.0109(7)
C7 0.0201(8) 0.0256(9) 0.0184(7) -0.0073(6) 0.0021(6) -0.0122(7)
C3 0.0209(8) 0.0218(8) 0.0169(7) -0.0019(6) 0.0025(6) -0.0114(7)
C6 0.0177(8) 0.0184(8) 0.0175(7) -0.0025(6) -0.0018(6) -0.0077(6)
C1 0.0188(8) 0.0199(8) 0.0178(7) -0.0036(6) 0.0020(6) -0.0109(7)
C9 0.0237(9) 0.0254(9) 0.0238(8) -0.0008(7) -0.0032(7) -0.0076(8)
C11 0.0288(10) 0.0190(8) 0.0341(10) -0.0055(7) 0.0029(8) -0.0120(8)
C8 0.0208(9) 0.0268(9) 0.0242(9) -0.0043(7) -0.0042(7) -0.0073(8)
O2W 0.0331(8) 0.0292(7) 0.0341(7) -0.0023(6) 0.0020(6) -0.0087(6)
O1W 0.0412(9) 0.0346(8) 0.0408(8) -0.0072(6) 0.0002(6) -0.0141(7)

loop_
_atom_type_symbol
_atom_type_description
_atom_type_scat_dispersion_real
_atom_type_scat_dispersion_imag
_atom_type_scat_source
C C 0.0033 0.0016 'International Tables Vol C Tables 4.2.6.8 and 6.1.1.4'
H H 0.0000 0.0000 'International Tables Vol C Tables 4.2.6.8 and 6.1.1.4'
N N 0.0061 0.0033 'International Tables Vol C Tables 4.2.6.8 and 6.1.1.4'
O O 0.0106 0.0060 'International Tables Vol C Tables 4.2.6.8 and 6.1.1.4'

loop_
_geom_angle_atom_site_label_1
_geom_angle_atom_site_label_2
_geom_angle_atom_site_label_3
_geom_angle
_geom_angle_site_symmetry_1
C22 O10 H10 111.5(15) .
C23 O11 H10 111.4(11) .
C25 C26 C27 117.91(14) .
C25 C26 C22 114.03(13) .
C27 C26 C22 128.02(13) .
C25 C27 C26 118.25(14) 2_666
C25 C27 C23 114.21(13) 2_666
C26 C27 C23 127.51(14) .
C27 C25 C26 123.84(14) 2_666
C27 C25 H25 119.1(10) 2_666
C26 C25 H25 117.1(11) .
O12 C23 O11 124.37(14) .
O12 C23 C27 117.38(14) .
O11 C23 C27 118.17(14) .
O9 C22 O10 120.78(15) .
O9 C22 C26 118.57(14) .
O10 C22 C26 120.64(13) .
C18 O1 H1 111.6(12) .
C21 O8 H8 112.7(14) .
C19 O4 H1 111.1(15) .
C14 C13 C12 118.11(14) .
C14 C13 C19 113.67(14) .
C12 C13 C19 128.17(13) .
C17 C12 C13 118.33(13) .
C17 C12 C18 113.30(14) .
C13 C12 C18 128.37(14) .
C20 O5 H5 108.4(16) .
C17 C16 C15 119.14(14) .
C17 C16 C21 118.42(14) .
C15 C16 C21 122.44(13) .
C15 C14 C13 122.65(15) .
C15 C14 H14 118.4(12) .
C13 C14 H14 118.9(12) .
C16 C17 C12 122.62(15) .
C16 C17 H17 119.6(11) .
C12 C17 H17 117.7(11) .
C14 C15 C16 119.14(14) .
C14 C15 C20 121.87(14) .
C16 C15 C20 118.95(14) .
O7 C21 O8 125.18(15) .
O7 C21 C16 121.97(14) .
O8 C21 C16 112.69(14) .
O3 C19 O4 120.97(15) .
O3 C19 C13 118.28(14) .
O4 C19 C13 120.70(14) .
O6 C20 O5 124.80(15) .
O6 C20 C15 121.71(15) .
O5 C20 C15 113.49(14) .
O2 C18 O1 122.35(14) .
O2 C18 C12 117.08(14) .
O1 C18 C12 120.57(14) .
C6 N4 N3 109.03(13) .
C6 N4 H444 125.4(16) .
N3 N4 H444 124.9(16) .
C4 N3 N4 109.65(13) .
C4 N3 H333 129.0(14) .
N4 N3 H333 121.3(14) .
C3 N2 N1 109.23(13) .
C3 N2 H222 129.4(10) .
N1 N2 H222 121.3(10) .
N3 C4 C5 107.28(13) .
N3 C4 C10 120.00(14) .
C5 C4 C10 132.71(14) .
C1 N1 N2 109.22(13) .
C1 N1 H111 131.8(14) .
N2 N1 H111 118.4(14) .
C4 C10 H10C 112.0(12) .
C4 C10 H10B 108.9(13) .
H10C C10 H10B 109.1(17) .
C4 C10 H10A 112.1(12) .
H10C C10 H10A 104.4(16) .
H10B C10 H10A 110.4(17) .
C6 C5 C4 106.02(13) .
C6 C5 C7 124.83(14) .
C4 C5 C7 129.15(14) .
C3 C2 C1 106.26(14) .
C3 C2 C7 127.14(15) .
C1 C2 C7 126.60(15) .
C2 C7 C5 114.34(14) .
C2 C7 H7B 109.6(12) .
C5 C7 H7B 110.4(11) .
C2 C7 H7A 106.2(12) .
C5 C7 H7A 108.3(12) .
H7B C7 H7A 107.7(17) .
N2 C3 C2 107.66(14) .
N2 C3 C9 121.21(14) .
C2 C3 C9 131.13(15) .
N4 C6 C5 107.99(14) .
N4 C6 C11 121.83(14) .
C5 C6 C11 130.16(15) .
N1 C1 C2 107.63(14) .
N1 C1 C8 122.61(15) .
C2 C1 C8 129.75(15) .
C3 C9 H9C 111.6(13) .
C3 C9 H9B 111.9(16) .
H9C C9 H9B 108(2) .
C3 C9 H9A 110.7(15) .
H9C C9 H9A 107.4(19) .
H9B C9 H9A 107(2) .
C6 C11 H11C 111.9(15) .
C6 C11 H11B 109.7(15) .
H11C C11 H11B 106(2) .
C6 C11 H11A 111.2(17) .
H11C C11 H11A 106(2) .
H11B C11 H11A 112(2) .
C1 C8 H8C 111(2) .
C1 C8 H8B 113(2) .
H8C C8 H8B 110(3) .
C1 C8 H8A 112(2) .
H8C C8 H8A 92(3) .
H8B C8 H8A 116(3) .
H2WB O2W H2WA 107(2) .
H1WB O1W H1WA 102(3) .

loop_
_geom_bond_atom_site_label_1
_geom_bond_atom_site_label_2
_geom_bond_distance
_geom_bond_site_symmetry_2
O10 C22 1.2950(19) .
O10 H10 1.05(3) .
O12 C23 1.2309(19) .
O11 C23 1.278(2) .
O11 H10 1.39(3) .
O9 C22 1.2307(19) .
C26 C25 1.396(2) .
C26 C27 1.412(2) .
C26 C22 1.514(2) .
C27 C25 1.389(2) 2_666
C27 C23 1.529(2) .
C25 C27 1.389(2) 2_666
C25 H25 0.982(18) .
O1 C18 1.270(2) .
O1 H1 1.30(3) .
O8 C21 1.3185(19) .
O8 H8 0.90(2) .
O4 C19 1.2858(19) .
O4 H1 1.09(3) .
O7 C21 1.212(2) .
O6 C20 1.207(2) .
O3 C19 1.233(2) .
O2 C18 1.238(2) .
C13 C14 1.398(2) .
C13 C12 1.421(2) .
C13 C19 1.520(2) .
C12 C17 1.399(2) .
C12 C18 1.525(2) .
O5 C20 1.307(2) .
O5 H5 1.01(3) .
C16 C17 1.381(2) .
C16 C15 1.398(2) .
C16 C21 1.504(2) .
C14 C15 1.383(2) .
C14 H14 0.90(2) .
C17 H17 0.96(2) .
C15 C20 1.500(2) .
N4 C6 1.332(2) .
N4 N3 1.3448(19) .
N4 H444 0.85(3) .
N3 C4 1.3393(19) .
N3 H333 0.84(2) .
N2 C3 1.340(2) .
N2 N1 1.3496(19) .
N2 H222 1.17(2) .
C4 C5 1.396(2) .
C4 C10 1.493(2) .
N1 C1 1.336(2) .
N1 H111 0.94(2) .
C10 H10C 0.96(2) .
C10 H10B 0.97(2) .
C10 H10A 0.99(2) .
C5 C6 1.396(2) .
C5 C7 1.505(2) .
C2 C3 1.391(2) .
C2 C1 1.398(2) .
C2 C7 1.500(2) .
C7 H7B 1.00(2) .
C7 H7A 0.97(2) .
C3 C9 1.491(2) .
C6 C11 1.492(2) .
C1 C8 1.484(2) .
C9 H9C 0.97(2) .
C9 H9B 0.97(3) .
C9 H9A 0.95(3) .
C11 H11C 0.92(3) .
C11 H11B 0.93(3) .
C11 H11A 0.98(3) .
C8 H8C 0.86(4) .
C8 H8B 0.92(4) .
C8 H8A 0.91(3) .
O2W H2WB 1.00(3) .
O2W H2WA 0.98(3) .
O1W H1WB 1.03(3) .
O1W H1WA 1.21(6) .
